data_7018881
loop_
_publ_author_name
'Milde, Bianca'
'Schaarschmidt, Dieter'
'R\"uffer, Tobias'
'Lang, Heinrich'

_publ_section_title
;
 Phosphino imidazoles and imidazolium salts for Suzuki C-C coupling
 reactions.
;
_journal_issue 17
_journal_name_full 'Dalton transactions (Cambridge, England : 2003)'
_journal_page_first 5377
_journal_page_last 5390
_journal_paper_doi 10.1039/c2dt12322c
_journal_volume 41
_journal_year 2012
_chemical_formula_moiety 'C52 H60 Br4 I4 N8 Pd2, 4(C26 H30 Br2 I2 N4 Pd), 6(C H Cl3)'
_chemical_formula_sum 'C27 H31 Br2 Cl3 I2 N4 Pd'
_chemical_formula_weight 1037.93
_chemical_name_systematic
;
?
;
_space_group_IT_number 2
_symmetry_cell_setting triclinic
_symmetry_space_group_name_Hall '-P 1'
_symmetry_space_group_name_H-M 'P -1'
_atom_sites_solution_hydrogens geom
_atom_sites_solution_primary direct
_atom_sites_solution_secondary difmap
_audit_creation_method SHELXL-97
_cell_angle_alpha 88.435(6)
_cell_angle_beta 79.579(6)
_cell_angle_gamma 79.799(6)
_cell_formula_units_Z 6
_cell_length_a 16.3428(11)
_cell_length_b 16.6465(12)
_cell_length_c 19.6587(15)
_cell_measurement_reflns_used 3754
_cell_measurement_temperature 100
_cell_measurement_theta_max 61.9994
_cell_measurement_theta_min 3.2740
_cell_volume 5176.7(7)
_computing_cell_refinement
;
CrysAlisPro, Oxford Diffraction Ltd.,
Version 1.171.33.64 (release 22-03-2010 CrysAlis171 .NET)
(compiled Mar 22 2010,13:57:49)
;
_computing_data_collection
;
CrysAlisPro, Oxford Diffraction Ltd.,
Version 1.171.33.64 (release 22-03-2010 CrysAlis171 .NET)
(compiled Mar 22 2010,13:57:49)
;
_computing_data_reduction
;
CrysAlisPro, Oxford Diffraction Ltd.,
Version 1.171.33.64 (release 22-03-2010 CrysAlis171 .NET)
(compiled Mar 22 2010,13:57:49)
;
_computing_structure_refinement 'SHELXL-97 (Sheldrick, 1997)'
_computing_structure_solution 'SHELXS-97 (Sheldrick, 1997)'
_diffrn_ambient_temperature 100
_diffrn_measured_fraction_theta_full 0.881
_diffrn_measured_fraction_theta_max 0.881
_diffrn_measurement_device_type 'oxford gemini s'
_diffrn_measurement_method '\w scans'
_diffrn_radiation_monochromator graphite
_diffrn_radiation_source 'fine-focus sealed tube'
_diffrn_radiation_type CuK\a
_diffrn_radiation_wavelength 1.54184
_diffrn_reflns_av_R_equivalents 0.0603
_diffrn_reflns_av_sigmaI/netI 0.1351
_diffrn_reflns_limit_h_max 18
_diffrn_reflns_limit_h_min -11
_diffrn_reflns_limit_k_max 19
_diffrn_reflns_limit_k_min -12
_diffrn_reflns_limit_l_max 22
_diffrn_reflns_limit_l_min -22
_diffrn_reflns_number 23957
_diffrn_reflns_theta_full 62.00
_diffrn_reflns_theta_max 62.00
_diffrn_reflns_theta_min 3.28
_diffrn_standards_decay_% 0
_diffrn_standards_interval_count 50
_diffrn_standards_interval_time 25
_diffrn_standards_number 2
_exptl_absorpt_coefficient_mu 23.419
_exptl_absorpt_correction_T_max 1.00000
_exptl_absorpt_correction_T_min 0.25423
_exptl_absorpt_correction_type multi-scan
_exptl_absorpt_process_details
;
CrysAlisPro, Oxford Diffraction Ltd.,
Version 1.171.33.64 (release 22-03-2010 CrysAlis171 .NET)
(compiled Mar 22 2010,13:57:49)
Empirical absorption correction using spherical harmonics,
implemented in SCALE3 ABSPACK scaling algorithm.
;
_exptl_crystal_colour colorless
_exptl_crystal_density_diffrn 1.998
_exptl_crystal_density_method 'not measured'
_exptl_crystal_description needle
_exptl_crystal_F_000 2964
_exptl_crystal_size_max 0.10
_exptl_crystal_size_mid 0.03
_exptl_crystal_size_min 0.02
_refine_diff_density_max 3.955
_refine_diff_density_min -1.841
_refine_diff_density_rms 0.240
_refine_ls_extinction_method none
_refine_ls_goodness_of_fit_ref 0.893
_refine_ls_hydrogen_treatment constr
_refine_ls_matrix_type full
_refine_ls_number_parameters 1112
_refine_ls_number_reflns 14330
_refine_ls_number_restraints 670
_refine_ls_restrained_S_all 0.906
_refine_ls_R_factor_all 0.1714
_refine_ls_R_factor_gt 0.0997
_refine_ls_shift/su_max 0.039
_refine_ls_shift/su_mean 0.001
_refine_ls_structure_factor_coef Fsqd
_refine_ls_weighting_details 'calc w=1/[\s^2^(Fo^2^)+(0.1724P)^2^+0.0000P] where P=(Fo^2^+2Fc^2^)/3'
_refine_ls_weighting_scheme calc
_refine_ls_wR_factor_gt 0.2499
_refine_ls_wR_factor_ref 0.2796
_reflns_number_gt 6506
_reflns_number_total 14330
_reflns_threshold_expression >2sigma(I)
_cod_data_source_file c2dt12322c.txt
_cod_data_source_block bimi43
_cod_original_cell_volume 5176.7(6)
_cod_original_sg_symbol_H-M P-1
_cod_database_code 7018881

loop_
_symmetry_equiv_pos_as_xyz
'x, y, z'
'-x, -y, -z'

loop_
_atom_site_label
_atom_site_type_symbol
_atom_site_fract_x
_atom_site_fract_y
_atom_site_fract_z
_atom_site_U_iso_or_equiv
_atom_site_adp_type
_atom_site_occupancy
_atom_site_symmetry_multiplicity
_atom_site_calc_flag
_atom_site_refinement_flags
_atom_site_disorder_assembly
_atom_site_disorder_group
C1 C 0.8354(13) 1.0153(15) 0.0066(12) 0.055(5) Uani 1 1 d U . .
C2 C 0.9311(16) 1.059(2) -0.0688(14) 0.081(6) Uani 1 1 d U . .
H2 H 0.9600 1.0952 -0.0965 0.097 Uiso 1 1 calc R . .
C3 C 0.9517(16) 0.981(2) -0.0691(12) 0.072(6) Uani 1 1 d U . .
H3 H 0.9993 0.9493 -0.0949 0.087 Uiso 1 1 calc R . .
C5 C 0.8158(13) 1.1650(12) -0.0019(15) 0.073(7) Uani 1 1 d D . .
H5A H 0.7655 1.1632 0.0326 0.087 Uiso 1 1 calc R . .
H5B H 0.7977 1.1908 -0.0428 0.087 Uiso 1 1 calc R . .
C6 C 0.8695(16) 1.2174(12) 0.0257(16) 0.097(9) Uani 1 1 d DU . .
H6A H 0.9211 1.2180 -0.0075 0.117 Uiso 1 1 calc R . .
H6B H 0.8849 1.1942 0.0684 0.117 Uiso 1 1 calc R . .
C7 C 0.8219(17) 1.3039(13) 0.0390(19) 0.110(10) Uani 1 1 d DU . .
H7A H 0.8020 1.3241 -0.0029 0.132 Uiso 1 1 calc R . .
H7B H 0.7726 1.3025 0.0746 0.132 Uiso 1 1 calc R . .
C9 C 0.8906(15) 0.870(2) -0.0087(14) 0.074(8) Uani 1 1 d . . .
C10 C 0.9039(17) 0.814(2) -0.0676(18) 0.100(11) Uani 1 1 d . . .
H10 H 0.9106 0.8326 -0.1128 0.120 Uiso 1 1 calc R . .
C11 C 0.9060(16) 0.730(2) -0.0538(17) 0.088(10) Uani 1 1 d . . .
H11 H 0.9118 0.6927 -0.0893 0.105 Uiso 1 1 calc R . .
C12 C 0.8993(19) 0.706(2) 0.015(2) 0.107(12) Uani 1 1 d . . .
C13 C 0.8905(15) 0.7521(19) 0.0706(16) 0.077(8) Uani 1 1 d . . .
H13 H 0.8867 0.7313 0.1152 0.093 Uiso 1 1 calc R . .
C14 C 0.8875(12) 0.8378(16) 0.0551(13) 0.060(6) Uani 1 1 d . . .
H14 H 0.8830 0.8733 0.0919 0.072 Uiso 1 1 calc R . .
C15 C 0.6639(13) 0.9851(19) 0.0090(14) 0.070(8) Uani 1 1 d . . .
C16 C 0.5802(13) 1.009(2) -0.0693(12) 0.083(11) Uani 1 1 d . . .
H16 H 0.5454 1.0364 -0.0980 0.100 Uiso 1 1 calc R . .
C17 C 0.5970(14) 0.928(2) -0.0621(13) 0.073(8) Uani 1 1 d . . .
H17 H 0.5781 0.8888 -0.0848 0.088 Uiso 1 1 calc R . .
C18 C 0.6815(14) 0.8352(13) 0.0135(16) 0.083(9) Uani 1 1 d D . .
H18A H 0.7152 0.8416 0.0482 0.100 Uiso 1 1 calc R . .
H18B H 0.7182 0.8034 -0.0243 0.100 Uiso 1 1 calc R . .
C19 C 0.6123(14) 0.7883(14) 0.0449(14) 0.086(9) Uani 1 1 d D . .
H19A H 0.5769 0.8192 0.0838 0.103 Uiso 1 1 calc R . .
H19B H 0.5773 0.7838 0.0107 0.103 Uiso 1 1 calc R . .
C20 C 0.645(2) 0.7038(14) 0.0691(18) 0.148(18) Uani 1 1 d D . .
H20A H 0.6044 0.6895 0.1080 0.177 Uiso 1 1 calc R . .
H20B H 0.6975 0.7043 0.0852 0.177 Uiso 1 1 calc R . .
C21 C 0.660(3) 0.639(2) 0.013(2) 0.157(19) Uani 1 1 d D . .
H21A H 0.6796 0.5870 0.0317 0.236 Uiso 1 1 calc R . .
H21B H 0.7008 0.6522 -0.0248 0.236 Uiso 1 1 calc R . .
H21C H 0.6075 0.6380 -0.0023 0.236 Uiso 1 1 calc R . .
C22 C 0.6147(14) 1.128(2) -0.0209(14) 0.073(8) Uani 1 1 d . . .
C23 C 0.5936(15) 1.170(2) 0.0418(15) 0.081(9) Uani 1 1 d . . .
H23 H 0.5863 1.1410 0.0829 0.097 Uiso 1 1 calc R . .
C24 C 0.5835(16) 1.2527(19) 0.0446(14) 0.072(7) Uani 1 1 d . . .
H24 H 0.5661 1.2811 0.0863 0.087 Uiso 1 1 calc R . .
C25 C 0.6000(18) 1.292(2) -0.017(3) 0.120(15) Uani 1 1 d . . .
C26 C 0.623(2) 1.256(3) -0.0811(19) 0.122(16) Uani 1 1 d . . .
H26 H 0.6350 1.2856 -0.1213 0.147 Uiso 1 1 calc R . .
C27 C 0.6287(16) 1.169(2) -0.0815(17) 0.086(9) Uani 1 1 d . . .
H27 H 0.6416 1.1406 -0.1234 0.103 Uiso 1 1 calc R . .
C28 C 0.8279(17) 1.0000(16) 0.5111(16) 0.068(7) Uani 1 1 d . B .
C29 C 0.8853(14) 1.1156(14) 0.5122(16) 0.060(7) Uani 1 1 d . B .
H29 H 0.8949 1.1651 0.5271 0.072 Uiso 1 1 calc R . .
C30 C 0.9243(15) 1.0762(18) 0.4564(16) 0.070(8) Uani 1 1 d . B .
H30 H 0.9684 1.0901 0.4239 0.084 Uiso 1 1 calc R . .
C31 C 0.7763(14) 1.0870(16) 0.6172(11) 0.078(6) Uani 1 1 d DU B .
H31A H 0.7381 1.0482 0.6284 0.094 Uiso 1 1 calc R . .
H31B H 0.7423 1.1411 0.6177 0.094 Uiso 1 1 calc R . .
C32 C 0.8303(13) 1.083(2) 0.6723(11) 0.086(7) Uani 1 1 d DU . .
H32A H 0.8583 1.1303 0.6687 0.104 Uiso 1 1 calc R A 1
H32B H 0.8733 1.0344 0.6660 0.104 Uiso 1 1 calc R A 1
C33 C 0.7744(19) 1.082(4) 0.7434(13) 0.105(12) Uani 0.75(5) 1 d PDU B 1
H33A H 0.7352 1.1333 0.7506 0.127 Uiso 0.75(5) 1 calc PR B 1
H33B H 0.7414 1.0388 0.7441 0.127 Uiso 0.75(5) 1 calc PR B 1
C34 C 0.823(3) 1.069(4) 0.8023(17) 0.15(2) Uani 0.75(5) 1 d PDU B 1
H34A H 0.7888 1.0958 0.8431 0.222 Uiso 0.75(5) 1 calc PR B 1
H34B H 0.8738 1.0916 0.7904 0.222 Uiso 0.75(5) 1 calc PR B 1
H34C H 0.8370 1.0117 0.8110 0.222 Uiso 0.75(5) 1 calc PR B 1
C33' C 0.779(5) 1.129(5) 0.737(2) 0.108(18) Uani 0.25(5) 1 d PDU B 2
H33C H 0.8176 1.1485 0.7625 0.129 Uiso 0.25(5) 1 calc PR B 2
H33D H 0.7413 1.1754 0.7239 0.129 Uiso 0.25(5) 1 calc PR B 2
C34' C 0.729(7) 1.074(9) 0.783(4) 0.11(3) Uani 0.25(5) 1 d PDU B 2
H34D H 0.6949 1.1054 0.8219 0.168 Uiso 0.25(5) 1 calc PR B 2
H34E H 0.7671 1.0304 0.8000 0.168 Uiso 0.25(5) 1 calc PR B 2
H34F H 0.6935 1.0521 0.7577 0.168 Uiso 0.25(5) 1 calc PR B 2
C35 C 0.9157(10) 0.9506(9) 0.3996(8) 0.103(14) Uani 1 1 d G B .
C36 C 0.9255(11) 0.9804(9) 0.3324(9) 0.084(9) Uani 1 1 d G . .
H36 H 0.9111 1.0360 0.3246 0.101 Uiso 1 1 calc R . .
C37 C 0.9568(10) 0.9270(12) 0.2768(7) 0.083(9) Uani 1 1 d G . .
H37 H 0.9634 0.9470 0.2319 0.099 Uiso 1 1 calc R . .
C38 C 0.9783(9) 0.8439(11) 0.2885(7) 0.064(7) Uani 1 1 d G . .
C39 C 0.9685(10) 0.8141(8) 0.3557(8) 0.074(8) Uani 1 1 d G . .
H39 H 0.9829 0.7584 0.3635 0.089 Uiso 1 1 calc R . .
C40 C 0.9372(10) 0.8674(10) 0.4112(6) 0.073(7) Uani 1 1 d G . .
H40 H 0.9307 0.8474 0.4562 0.087 Uiso 1 1 calc R . .
C41 C 0.6784(13) 0.9708(12) 0.4741(12) 0.047(5) Uani 1 1 d . B .
C42 C 0.6090(13) 1.0124(15) 0.3860(12) 0.052(6) Uani 1 1 d . . .
H42 H 0.5942 1.0158 0.3423 0.063 Uiso 1 1 calc R . .
C43 C 0.5730(13) 1.0580(16) 0.4386(13) 0.059(7) Uani 1 1 d . . .
H43 H 0.5270 1.1000 0.4394 0.071 Uiso 1 1 calc R . .
C44 C 0.7273(14) 0.8893(13) 0.3620(14) 0.089(10) Uani 1 1 d D . .
H44A H 0.7673 0.8562 0.3868 0.107 Uiso 1 1 calc R . .
H44B H 0.7586 0.9116 0.3214 0.107 Uiso 1 1 calc R . .
C45 C 0.6684(17) 0.8385(14) 0.3413(15) 0.103(12) Uani 1 1 d D . .
H45A H 0.6303 0.8273 0.3829 0.124 Uiso 1 1 calc R . .
H45B H 0.6344 0.8720 0.3120 0.124 Uiso 1 1 calc R . .
C46 C 0.703(2) 0.7595(15) 0.3048(16) 0.28(5) Uani 1 1 d D . .
H46A H 0.6559 0.7318 0.3033 0.334 Uiso 1 1 calc R . .
H46B H 0.7387 0.7265 0.3333 0.334 Uiso 1 1 calc R . .
C47 C 0.753(3) 0.759(3) 0.2332(19) 0.30(6) Uani 1 1 d D . .
H47A H 0.7699 0.7038 0.2166 0.451 Uiso 1 1 calc R . .
H47B H 0.8018 0.7831 0.2336 0.451 Uiso 1 1 calc R . .
H47C H 0.7184 0.7898 0.2034 0.451 Uiso 1 1 calc R . .
C48 C 0.5916(8) 1.0751(9) 0.5587(6) 0.053(6) Uani 1 1 d G . .
C49 C 0.5853(9) 1.0314(7) 0.6202(8) 0.066(7) Uani 1 1 d G . .
H49 H 0.5955 0.9746 0.6192 0.079 Uiso 1 1 calc R . .
C50 C 0.5639(9) 1.0726(10) 0.6832(7) 0.061(6) Uani 1 1 d G . .
H50 H 0.5597 1.0434 0.7244 0.073 Uiso 1 1 calc R . .
C51 C 0.5487(9) 1.1574(10) 0.6848(7) 0.062(7) Uani 1 1 d G . .
C52 C 0.5550(10) 1.2011(7) 0.6233(9) 0.071(8) Uani 1 1 d G . .
H52 H 0.5448 1.2578 0.6244 0.086 Uiso 1 1 calc R . .
C53 C 0.5764(10) 1.1599(9) 0.5603(7) 0.083(9) Uani 1 1 d G . .
H53 H 0.5806 1.1891 0.5192 0.099 Uiso 1 1 calc R . .
C54 C 0.6707(12) 0.5070(13) 0.5013(15) 0.069(8) Uani 1 1 d D . .
C55 C 0.600(4) 0.582(7) 0.421(3) 0.38(8) Uani 1 1 d . . .
H55 H 0.5857 0.6027 0.3795 0.458 Uiso 1 1 calc R H .
C56 C 0.553(2) 0.5964(14) 0.489(3) 0.16(2) Uani 1 1 d . H .
H56 H 0.5014 0.6305 0.5004 0.191 Uiso 1 1 calc R . .
C57 C 0.7254(15) 0.5108(17) 0.3685(11) 0.084(6) Uani 1 1 d DU . .
H57A H 0.7766 0.4784 0.3797 0.100 Uiso 1 1 calc R C 1
H57B H 0.7402 0.5591 0.3441 0.100 Uiso 1 1 calc R C 1
C58 C 0.688(3) 0.462(2) 0.3225(12) 0.064(9) Uani 0.48(4) 1 d PDU D 1
H58A H 0.6865 0.4074 0.3413 0.077 Uiso 0.48(4) 1 calc PR D 1
H58B H 0.6303 0.4878 0.3206 0.077 Uiso 0.48(4) 1 calc PR D 1
C59 C 0.740(3) 0.456(2) 0.2507(14) 0.068(10) Uani 0.48(4) 1 d PDU D 1
H59A H 0.7991 0.4409 0.2547 0.082 Uiso 0.48(4) 1 calc PR D 1
H59B H 0.7258 0.4119 0.2263 0.082 Uiso 0.48(4) 1 calc PR D 1
C60 C 0.730(3) 0.532(3) 0.207(2) 0.068(10) Uani 0.48(4) 1 d PDU D 1
H60A H 0.7684 0.5229 0.1641 0.103 Uiso 0.48(4) 1 calc PR D 1
H60B H 0.7421 0.5765 0.2315 0.103 Uiso 0.48(4) 1 calc PR D 1
H60C H 0.6731 0.5444 0.1990 0.103 Uiso 0.48(4) 1 calc PR D 1
C58' C 0.685(3) 0.490(4) 0.3087(16) 0.099(12) Uani 0.52(4) 1 d PDU D 2
H58C H 0.6795 0.4331 0.3149 0.119 Uiso 0.52(4) 1 calc PR D 2
H58D H 0.6278 0.5209 0.3176 0.119 Uiso 0.52(4) 1 calc PR D 2
C59' C 0.716(3) 0.499(5) 0.232(2) 0.102(12) Uani 0.52(4) 1 d PDU D 2
H59C H 0.7488 0.4472 0.2149 0.122 Uiso 0.52(4) 1 calc PR D 2
H59D H 0.7542 0.5383 0.2268 0.122 Uiso 0.52(4) 1 calc PR D 2
C60' C 0.651(3) 0.526(4) 0.187(2) 0.102(12) Uani 0.52(4) 1 d PDU D 2
H60D H 0.6774 0.5207 0.1391 0.152 Uiso 0.52(4) 1 calc PR D 2
H60E H 0.6252 0.5820 0.1967 0.152 Uiso 0.52(4) 1 calc PR D 2
H60F H 0.6078 0.4924 0.1958 0.152 Uiso 0.52(4) 1 calc PR D 2
C61 C 0.5718(13) 0.5382(15) 0.6098(10) 0.104(10) Uiso 1 1 d G . .
C62 C 0.5803(12) 0.4608(11) 0.6389(13) 0.090(9) Uani 1 1 d GD H .
H62 H 0.6023 0.4151 0.6110 0.108 Uiso 1 1 calc R . .
C63 C 0.5559(13) 0.4518(12) 0.7098(13) 0.096(10) Uani 1 1 d G H .
H63 H 0.5616 0.4001 0.7294 0.115 Uiso 1 1 calc R . .
C64 C 0.5229(14) 0.5202(18) 0.7515(9) 0.124(14) Uani 1 1 d G H .
C65 C 0.5144(14) 0.5976(14) 0.7224(14) 0.125(14) Uani 1 1 d G H .
H65 H 0.4924 0.6433 0.7503 0.149 Uiso 1 1 calc R . .
C66 C 0.5388(14) 0.6066(10) 0.6515(15) 0.134(17) Uani 1 1 d G H .
H66 H 0.5331 0.6583 0.6319 0.161 Uiso 1 1 calc R . .
C67 C 0.8073(16) 0.5241(12) 0.5603(16) 0.106(12) Uani 1 1 d D . .
C68 C 0.835(2) 0.628(2) 0.631(2) 0.098(11) Uani 1 1 d . . .
H68 H 0.8289 0.6604 0.6697 0.117 Uiso 1 1 calc R H .
C69 C 0.875(2) 0.6368(17) 0.566(3) 0.114(15) Uani 1 1 d . H .
H69 H 0.9094 0.6756 0.5522 0.137 Uiso 1 1 calc R . .
C70 C 0.7583(16) 0.522(2) 0.6854(12) 0.103(8) Uani 1 1 d DU . .
H70A H 0.7205 0.4890 0.6714 0.123 Uiso 1 1 calc R E 1
H70B H 0.7239 0.5665 0.7135 0.123 Uiso 1 1 calc R E 1
C71 C 0.815(3) 0.470(3) 0.7287(18) 0.110(13) Uani 0.49(4) 1 d PDU F 1
H71A H 0.8701 0.4850 0.7194 0.132 Uiso 0.49(4) 1 calc PR F 1
H71B H 0.8209 0.4129 0.7157 0.132 Uiso 0.49(4) 1 calc PR F 1
C72 C 0.779(3) 0.479(4) 0.8051(18) 0.093(12) Uani 0.49(4) 1 d PDU F 1
H72A H 0.7226 0.5114 0.8114 0.111 Uiso 0.49(4) 1 calc PR F 1
H72B H 0.7754 0.4262 0.8253 0.111 Uiso 0.49(4) 1 calc PR F 1
C73 C 0.834(4) 0.521(4) 0.842(3) 0.093(12) Uani 0.49(4) 1 d PDU F 1
H73A H 0.8090 0.5272 0.8901 0.139 Uiso 0.49(4) 1 calc PR F 1
H73B H 0.8377 0.5738 0.8220 0.139 Uiso 0.49(4) 1 calc PR F 1
H73C H 0.8892 0.4885 0.8372 0.139 Uiso 0.49(4) 1 calc PR F 1
C71' C 0.801(4) 0.507(4) 0.747(2) 0.101(13) Uani 0.51(4) 1 d PDU F 2
H71C H 0.7988 0.5589 0.7687 0.121 Uiso 0.51(4) 1 calc PR F 2
H71D H 0.8594 0.4829 0.7315 0.121 Uiso 0.51(4) 1 calc PR F 2
C72' C 0.759(4) 0.451(4) 0.799(2) 0.101(15) Uani 0.51(4) 1 d PDU F 2
H72C H 0.6983 0.4709 0.8100 0.121 Uiso 0.51(4) 1 calc PR F 2
H72D H 0.7675 0.3963 0.7795 0.121 Uiso 0.51(4) 1 calc PR F 2
C73' C 0.798(4) 0.450(5) 0.863(2) 0.13(2) Uani 0.51(4) 1 d PDU F 2
H73D H 0.7778 0.4098 0.8944 0.191 Uiso 0.51(4) 1 calc PR F 2
H73E H 0.7831 0.5026 0.8842 0.191 Uiso 0.51(4) 1 calc PR F 2
H73F H 0.8584 0.4359 0.8499 0.191 Uiso 0.51(4) 1 calc PR F 2
C74 C 0.8876(12) 0.5722(11) 0.4467(9) 0.100(12) Uani 1 1 d G . .
C75 C 0.9331(13) 0.4990(8) 0.4173(11) 0.094(10) Uani 1 1 d G H .
H75 H 0.9466 0.4545 0.4453 0.112 Uiso 1 1 calc R . .
C76 C 0.9583(12) 0.4923(10) 0.3459(11) 0.099(10) Uani 1 1 d G H .
H76 H 0.9887 0.4433 0.3263 0.119 Uiso 1 1 calc R . .
C77 C 0.9381(14) 0.5588(14) 0.3040(9) 0.109(13) Uani 1 1 d G H .
C78 C 0.8927(14) 0.6320(11) 0.3334(12) 0.113(13) Uani 1 1 d G H .
H78 H 0.8792 0.6764 0.3053 0.136 Uiso 1 1 calc R . .
C79 C 0.8675(11) 0.6387(8) 0.4047(13) 0.103(14) Uani 1 1 d G H .
H79 H 0.8371 0.6876 0.4244 0.123 Uiso 1 1 calc R . .
C81 C 0.979(3) 0.238(2) 0.2823(19) 0.122(9) Uani 1 1 d U . .
H81 H 1.0265 0.2057 0.3005 0.147 Uiso 1 1 calc R . .
C82 C 0.356(2) 0.814(3) 0.724(2) 0.131(10) Uani 1 1 d U . .
H82 H 0.3324 0.8709 0.7385 0.157 Uiso 1 1 calc R . .
N1 N 0.8580(11) 1.0811(11) -0.0197(10) 0.066(4) Uani 1 1 d DU . .
N2 N 0.8892(11) 0.9536(14) -0.0236(10) 0.059(4) Uani 1 1 d U . .
N3 N 0.6500(12) 0.9160(12) -0.0124(10) 0.068(6) Uani 1 1 d D . .
N4 N 0.6223(11) 1.0439(17) -0.0277(10) 0.071(6) Uani 1 1 d . . .
N5 N 0.8255(11) 1.0692(12) 0.5464(10) 0.070(5) Uani 1 1 d DU . .
N6 N 0.8858(16) 1.0090(12) 0.4561(14) 0.074(7) Uani 1 1 d . . .
N7 N 0.6751(11) 0.9563(12) 0.4071(11) 0.067(6) Uani 1 1 d D . .
N8 N 0.6147(10) 1.0341(11) 0.4951(9) 0.052(5) Uani 1 1 d . . .
N9 N 0.6653(14) 0.5350(12) 0.4324(10) 0.072(5) Uani 1 1 d DU D .
N10 N 0.6017(14) 0.5473(13) 0.5384(15) 0.087(8) Uani 1 1 d . H .
N11 N 0.8049(16) 0.5546(16) 0.6238(12) 0.099(7) Uani 1 1 d DU F .
N12 N 0.8576(12) 0.5767(11) 0.5186(12) 0.066(6) Uani 1 1 d . H .
C80 C 0.721(3) 0.825(3) -0.237(3) 0.25(4) Uani 0.39(3) 1 d PDU G 1
H80 H 0.7487 0.8158 -0.2857 0.300 Uiso 0.39(3) 1 calc PR G 1
Cl1 Cl 0.725(3) 0.731(3) -0.194(2) 0.25(3) Uani 0.39(3) 1 d PDU G 1
Cl2 Cl 0.771(2) 0.891(4) -0.198(2) 0.23(2) Uani 0.39(3) 1 d PDU G 1
Cl3 Cl 0.617(2) 0.871(3) -0.2344(12) 0.167(18) Uani 0.39(3) 1 d PDU G 1
C80' C 0.6903(17) 0.7920(13) -0.2357(18) 0.095(12) Uani 0.61(3) 1 d PDU G 2
H80' H 0.7195 0.7845 -0.2838 0.114 Uiso 0.61(3) 1 calc PR G 2
Cl1' Cl 0.6435(16) 0.7054(10) -0.2137(11) 0.150(9) Uani 0.61(3) 1 d PDU G 2
Cl2' Cl 0.7667(10) 0.8013(17) -0.1867(9) 0.141(10) Uani 0.61(3) 1 d PDU G 2
Cl3' Cl 0.6165(13) 0.8798(10) -0.2332(14) 0.129(10) Uani 0.61(3) 1 d PDU G 2
Cl4 Cl 1.0139(9) 0.3202(7) 0.2349(6) 0.156(5) Uani 1 1 d U . .
Cl5 Cl 0.9413(9) 0.1750(8) 0.2338(6) 0.164(5) Uani 1 1 d U . .
Cl6 Cl 0.9040(6) 0.2692(6) 0.3469(5) 0.123(3) Uani 1 1 d DU . .
Cl7 Cl 0.3052(8) 0.7955(11) 0.6624(6) 0.183(6) Uani 1 1 d U . .
Cl8 Cl 0.4601(6) 0.8109(5) 0.6983(6) 0.121(3) Uani 1 1 d U . .
Cl9 Cl 0.3304(8) 0.7541(7) 0.7989(6) 0.145(4) Uani 1 1 d U . .
Br1 Br 0.9058(2) 0.5861(2) 0.0275(2) 0.1088(12) Uani 1 1 d . . .
Br2 Br 0.5905(3) 1.4130(2) -0.0113(3) 0.1315(15) Uani 1 1 d . . .
Br3 Br 1.0203(2) 0.7694(2) 0.21457(17) 0.0964(10) Uani 1 1 d . . .
Br4 Br 0.52129(18) 1.2152(2) 0.76868(17) 0.0844(9) Uani 1 1 d . . .
Br5 Br 0.4896(4) 0.5074(5) 0.8439(3) 0.180(3) Uani 1 1 d . . .
Br6 Br 0.9678(3) 0.5502(3) 0.2101(2) 0.1203(14) Uani 1 1 d . . .
Pd1 Pd 0.73136(10) 1.00544(12) 0.08141(9) 0.0577(5) Uani 1 1 d . . .
Pd2 Pd 0.75805(10) 0.91344(10) 0.53229(10) 0.0556(5) Uani 1 1 d . . .
I1 I 0.60105(9) 0.98782(12) 0.17722(8) 0.0687(5) Uani 1 1 d . . .
I2 I 0.82034(11) 1.03430(14) 0.17300(10) 0.0877(6) Uani 1 1 d . . .
I3 I 0.66551(9) 0.79488(9) 0.55334(10) 0.0678(5) Uani 1 1 d . B .
I5 I 0.6855(6) 0.3101(6) 0.5433(6) 0.058(3) Uani 0.165(3) 1 d PD H 1
I6 I 0.9128(7) 0.3384(6) 0.4894(7) 0.0958(9) Uani 0.165(3) 1 d PD H 1
Pd3 Pd 0.763(2) 0.4352(11) 0.530(3) 0.0698(10) Uani 0.165(3) 1 d PD H 1
I5' I 0.70736(14) 0.31117(12) 0.48793(17) 0.0780(8) Uani 0.835(3) 1 d PD H 2
I6' I 0.89271(15) 0.34130(13) 0.57326(15) 0.0958(9) Uani 0.835(3) 1 d P H 2
Pd3' Pd 0.7679(5) 0.4345(2) 0.5245(6) 0.0698(10) Uani 0.835(3) 1 d PD H 2
I4 I 0.86200(12) 0.85042(12) 0.61497(11) 0.0871(6) Uani 1 1 d . B .
C8 C 0.871(3) 1.363(2) 0.061(3) 0.19(2) Uani 1 1 d DU . .
H8A H 0.8371 1.4168 0.0646 0.292 Uiso 1 1 calc R . .
H8B H 0.9213 1.3637 0.0269 0.292 Uiso 1 1 calc R . .
H8C H 0.8863 1.3472 0.1047 0.292 Uiso 1 1 calc R . .

loop_
_atom_site_aniso_label
_atom_site_aniso_U_11
_atom_site_aniso_U_22
_atom_site_aniso_U_33
_atom_site_aniso_U_23
_atom_site_aniso_U_13
_atom_site_aniso_U_12
C1 0.024(9) 0.073(11) 0.066(13) 0.004(9) -0.011(7) 0.001(8)
C2 0.043(11) 0.127(14) 0.066(14) 0.032(14) -0.001(9) -0.008(12)
C3 0.044(11) 0.126(15) 0.040(11) -0.008(12) 0.001(8) 0.000(11)
C5 0.036(13) 0.086(18) 0.09(2) 0.004(16) -0.009(14) 0.001(13)
C6 0.063(17) 0.091(14) 0.13(2) 0.046(16) -0.011(17) 0.003(14)
C7 0.09(2) 0.075(14) 0.15(3) 0.030(18) 0.006(19) -0.021(13)
C9 0.043(14) 0.12(2) 0.067(17) -0.026(18) -0.037(13) 0.012(15)
C10 0.054(18) 0.14(3) 0.12(3) 0.03(2) -0.042(18) -0.03(2)
C11 0.050(17) 0.12(3) 0.10(2) -0.04(2) -0.023(17) -0.010(17)
C12 0.061(19) 0.15(3) 0.12(3) 0.01(3) -0.05(2) 0.00(2)
C13 0.048(15) 0.11(2) 0.078(19) 0.037(18) -0.027(15) -0.026(16)
C14 0.022(11) 0.080(17) 0.069(17) -0.019(14) 0.002(12) 0.007(11)
C15 0.019(11) 0.11(2) 0.084(18) -0.002(17) -0.013(13) 0.002(13)
C16 0.020(12) 0.18(3) 0.039(13) -0.039(19) -0.008(11) 0.033(17)
C17 0.028(13) 0.12(2) 0.072(18) -0.013(18) -0.029(13) -0.004(15)
C18 0.061(17) 0.074(17) 0.12(2) 0.001(17) -0.046(18) -0.003(15)
C19 0.063(18) 0.10(2) 0.09(2) -0.013(18) -0.025(16) 0.012(17)
C20 0.10(3) 0.10(3) 0.25(6) 0.00(3) -0.09(3) -0.01(2)
C21 0.22(5) 0.12(3) 0.14(4) -0.05(3) -0.09(4) 0.02(3)
C22 0.023(12) 0.13(3) 0.064(18) 0.024(19) -0.017(12) 0.003(15)
C23 0.043(15) 0.14(3) 0.063(19) 0.022(19) -0.023(14) -0.015(18)
C24 0.056(16) 0.09(2) 0.065(17) 0.001(16) -0.022(14) 0.012(16)
C25 0.043(17) 0.13(3) 0.17(4) 0.07(3) -0.02(2) 0.004(19)
C26 0.08(2) 0.20(5) 0.07(2) 0.03(3) -0.03(2) 0.02(3)
C27 0.044(16) 0.12(3) 0.09(2) 0.03(2) -0.013(15) 0.001(17)
C28 0.055(16) 0.071(17) 0.09(2) -0.004(16) -0.046(16) 0.002(14)
C29 0.023(12) 0.042(12) 0.11(2) 0.004(14) -0.005(14) -0.007(11)
C30 0.032(14) 0.085(19) 0.10(2) 0.016(18) -0.022(15) -0.018(14)
C31 0.060(14) 0.061(13) 0.119(13) -0.020(14) -0.038(11) 0.002(12)
C32 0.040(12) 0.115(18) 0.103(12) -0.027(16) -0.019(10) 0.001(13)
C33 0.048(19) 0.15(3) 0.109(13) -0.04(3) -0.007(13) 0.02(2)
C34 0.12(4) 0.20(5) 0.110(17) -0.02(3) -0.03(2) 0.02(4)
C33' 0.07(3) 0.14(4) 0.11(2) -0.04(3) -0.01(2) 0.01(3)
C34' 0.09(6) 0.14(6) 0.10(4) -0.07(5) 0.01(3) 0.00(5)
C35 0.058(18) 0.13(3) 0.15(3) 0.10(3) -0.07(2) -0.052(19)
C36 0.08(2) 0.10(2) 0.050(16) 0.020(17) -0.006(15) 0.019(18)
C37 0.071(18) 0.10(2) 0.08(2) 0.048(18) -0.043(17) -0.006(16)
C38 0.029(12) 0.11(2) 0.044(14) -0.012(14) -0.001(11) -0.005(13)
C39 0.060(17) 0.11(2) 0.065(17) -0.007(16) -0.009(14) -0.036(16)
C40 0.075(18) 0.10(2) 0.052(15) 0.000(15) -0.023(14) -0.015(16)
C41 0.043(13) 0.038(11) 0.060(14) -0.002(10) -0.015(12) -0.006(11)
C42 0.027(11) 0.080(16) 0.039(13) 0.007(13) 0.006(11) 0.008(12)
C43 0.027(12) 0.080(16) 0.071(17) 0.031(15) -0.016(13) -0.007(12)
C44 0.09(2) 0.068(16) 0.13(3) 0.006(18) -0.08(2) -0.008(16)
C45 0.15(3) 0.069(17) 0.10(2) -0.006(17) -0.08(2) 0.01(2)
C46 0.35(8) 0.16(4) 0.35(9) -0.06(5) -0.31(8) 0.14(5)
C47 0.12(4) 0.53(13) 0.16(5) 0.23(7) 0.06(4) 0.07(6)
C48 0.012(10) 0.101(19) 0.042(13) 0.005(13) -0.001(9) 0.002(11)
C49 0.046(14) 0.043(12) 0.11(2) 0.002(14) -0.015(15) -0.007(11)
C50 0.044(14) 0.066(15) 0.063(16) 0.012(14) 0.007(12) -0.001(12)
C51 0.032(12) 0.092(19) 0.055(15) -0.027(14) -0.002(11) 0.008(13)
C52 0.060(16) 0.10(2) 0.058(16) 0.016(16) -0.028(14) -0.021(15)
C53 0.09(2) 0.065(16) 0.10(2) 0.016(16) -0.050(18) 0.013(15)
C54 0.039(14) 0.067(15) 0.11(2) 0.030(16) -0.031(16) -0.017(13)
C55 0.19(6) 0.9(2) 0.16(5) 0.29(9) -0.12(5) -0.35(10)
C56 0.09(2) 0.035(12) 0.39(7) 0.04(2) -0.17(4) 0.001(14)
C57 0.086(15) 0.090(16) 0.078(11) 0.015(12) -0.025(10) -0.015(13)
C58 0.09(2) 0.053(19) 0.055(13) 0.046(11) -0.012(15) -0.032(17)
C59 0.09(2) 0.08(2) 0.045(12) 0.052(11) -0.018(14) -0.033(17)
C60 0.09(2) 0.08(2) 0.045(12) 0.052(11) -0.018(14) -0.033(17)
C58' 0.11(3) 0.13(3) 0.068(13) 0.036(17) -0.033(15) -0.02(2)
C59' 0.11(3) 0.13(3) 0.068(13) 0.055(19) -0.018(16) -0.03(2)
C60' 0.11(3) 0.13(3) 0.068(13) 0.055(19) -0.018(16) -0.03(2)
C62 0.053(17) 0.077(19) 0.13(3) -0.02(2) -0.007(19) 0.000(15)
C63 0.059(19) 0.13(3) 0.09(2) 0.01(2) 0.003(18) -0.011(19)
C64 0.14(3) 0.15(4) 0.11(3) -0.01(3) -0.07(3) -0.05(3)
C65 0.16(4) 0.11(3) 0.09(3) 0.02(2) -0.02(3) -0.01(3)
C66 0.08(2) 0.09(2) 0.24(6) -0.01(3) -0.07(3) 0.01(2)
C67 0.041(16) 0.15(3) 0.11(3) 0.06(3) -0.008(17) 0.017(18)
C68 0.07(2) 0.07(2) 0.15(3) 0.02(2) -0.02(2) -0.004(17)
C69 0.06(2) 0.052(16) 0.25(5) -0.03(3) -0.08(3) -0.009(15)
C70 0.109(18) 0.111(19) 0.090(14) 0.004(13) -0.043(13) 0.001(15)
C71 0.14(3) 0.12(3) 0.088(17) 0.010(16) -0.066(18) -0.02(2)
C72 0.10(3) 0.10(3) 0.094(16) 0.010(19) -0.056(19) -0.03(2)
C73 0.10(3) 0.10(3) 0.094(16) 0.010(19) -0.056(19) -0.03(2)
C71' 0.12(3) 0.12(3) 0.071(18) -0.01(2) -0.038(19) -0.02(2)
C72' 0.10(3) 0.14(4) 0.07(2) -0.01(2) -0.04(2) -0.03(3)
C73' 0.10(4) 0.19(6) 0.09(3) 0.02(3) -0.06(3) 0.01(4)
C74 0.13(3) 0.058(17) 0.13(3) 0.010(18) -0.09(3) -0.009(18)
C75 0.11(2) 0.057(16) 0.11(3) -0.003(17) -0.05(2) 0.014(17)
C76 0.10(2) 0.10(3) 0.10(3) -0.01(2) -0.01(2) -0.04(2)
C77 0.10(3) 0.065(18) 0.17(4) 0.04(2) -0.06(3) -0.017(18)
C78 0.12(3) 0.11(3) 0.12(3) 0.05(3) -0.06(3) -0.02(2)
C79 0.052(16) 0.031(12) 0.24(5) 0.019(19) -0.05(2) -0.011(12)
C81 0.15(3) 0.12(2) 0.10(2) -0.015(12) 0.000(13) -0.029(19)
C82 0.113(12) 0.17(3) 0.14(2) 0.030(18) -0.057(17) -0.06(2)
N1 0.035(9) 0.092(10) 0.068(12) 0.021(10) -0.012(8) -0.004(9)
N2 0.025(9) 0.094(10) 0.053(10) -0.008(9) -0.006(7) 0.007(8)
N3 0.043(12) 0.105(17) 0.055(12) -0.023(12) -0.012(10) -0.006(12)
N4 0.028(10) 0.13(2) 0.053(12) -0.006(14) -0.020(10) 0.012(12)
N5 0.050(12) 0.058(11) 0.114(12) -0.022(12) -0.049(11) -0.002(10)
N6 0.088(18) 0.047(11) 0.099(19) 0.003(12) -0.056(16) -0.007(12)
N7 0.042(11) 0.069(13) 0.093(16) 0.010(12) -0.024(12) -0.006(10)
N8 0.031(10) 0.066(12) 0.054(11) -0.007(10) -0.008(9) 0.009(9)
N9 0.070(13) 0.051(11) 0.097(12) 0.009(10) -0.021(11) -0.013(10)
N10 0.052(14) 0.053(12) 0.16(3) -0.008(15) -0.023(16) -0.017(11)
N11 0.115(19) 0.092(16) 0.096(15) 0.013(13) -0.052(14) -0.003(14)
N12 0.045(12) 0.050(11) 0.099(17) 0.008(12) -0.024(13) 0.014(10)
C80 0.21(6) 0.31(7) 0.21(10) 0.08(6) -0.06(8) 0.02(6)
Cl1 0.20(5) 0.31(4) 0.16(4) 0.07(4) 0.06(4) 0.10(4)
Cl2 0.13(2) 0.38(6) 0.15(3) 0.02(4) 0.00(2) 0.04(3)
Cl3 0.22(3) 0.25(4) 0.020(11) 0.008(16) -0.048(17) 0.03(3)
C80' 0.12(3) 0.09(2) 0.07(3) -0.01(2) -0.05(3) 0.038(11)
Cl1' 0.19(2) 0.109(10) 0.162(17) 0.005(11) -0.076(16) -0.002(11)
Cl2' 0.086(11) 0.24(3) 0.093(11) -0.002(15) -0.040(9) -0.003(12)
Cl3' 0.115(15) 0.082(8) 0.19(2) -0.042(11) -0.062(15) 0.035(10)
Cl4 0.200(12) 0.135(8) 0.138(8) -0.032(7) 0.022(8) -0.088(9)
Cl5 0.218(13) 0.136(9) 0.145(9) -0.025(7) 0.017(9) -0.099(9)
Cl6 0.117(7) 0.108(6) 0.129(7) 0.007(5) -0.006(6) 0.004(6)
Cl7 0.171(10) 0.293(18) 0.134(8) 0.019(9) -0.061(8) -0.141(12)
Cl8 0.100(6) 0.088(5) 0.178(9) 0.001(6) -0.047(6) -0.002(5)
Cl9 0.169(10) 0.123(8) 0.144(8) 0.029(7) -0.044(7) -0.014(7)
Br1 0.095(2) 0.093(2) 0.141(3) -0.001(2) -0.037(2) -0.005(2)
Br2 0.120(3) 0.097(2) 0.166(4) 0.026(3) -0.038(3) 0.020(2)
Br3 0.087(2) 0.128(3) 0.081(2) 0.007(2) -0.0220(18) -0.031(2)
Br4 0.0646(18) 0.096(2) 0.093(2) -0.0137(18) -0.0252(17) -0.0016(16)
Br5 0.150(5) 0.271(8) 0.115(4) 0.010(4) -0.028(3) -0.019(5)
Br6 0.114(3) 0.134(3) 0.122(3) 0.025(3) -0.049(3) -0.021(3)
Pd1 0.0320(9) 0.0899(12) 0.0506(10) 0.0090(9) -0.0150(8) -0.0028(9)
Pd2 0.0399(9) 0.0555(9) 0.0776(12) 0.0052(9) -0.0282(9) -0.0073(8)
I1 0.0460(9) 0.1038(12) 0.0584(9) 0.0076(9) -0.0176(8) -0.0115(9)
I2 0.0584(10) 0.1312(16) 0.0804(12) 0.0096(11) -0.0336(10) -0.0154(11)
I3 0.0467(9) 0.0601(9) 0.1022(13) 0.0047(9) -0.0292(9) -0.0093(7)
I5 0.066(6) 0.064(6) 0.048(6) 0.025(5) -0.003(5) -0.032(5)
I6 0.0848(15) 0.0611(11) 0.150(2) 0.0140(14) -0.0642(17) 0.0066(11)
Pd3 0.0483(15) 0.0453(9) 0.120(3) 0.0121(11) -0.0356(18) -0.0007(9)
I5' 0.0639(14) 0.0545(11) 0.120(2) 0.0000(13) -0.0300(16) -0.0086(10)
I6' 0.0848(15) 0.0611(11) 0.150(2) 0.0140(14) -0.0642(17) 0.0066(11)
Pd3' 0.0483(15) 0.0453(9) 0.120(3) 0.0121(11) -0.0356(18) -0.0007(9)
I4 0.0692(11) 0.0848(12) 0.1176(16) 0.0155(11) -0.0465(12) -0.0129(10)
C8 0.12(3) 0.14(3) 0.32(5) -0.04(4) -0.04(4) -0.03(3)

loop_
_atom_type_symbol
_atom_type_description
_atom_type_scat_dispersion_real
_atom_type_scat_dispersion_imag
_atom_type_scat_source
C C 0.0181 0.0091 'International Tables Vol C Tables 4.2.6.8 and 6.1.1.4'
H H 0.0000 0.0000 'International Tables Vol C Tables 4.2.6.8 and 6.1.1.4'
N N 0.0311 0.0180 'International Tables Vol C Tables 4.2.6.8 and 6.1.1.4'
Cl Cl 0.3639 0.7018 'International Tables Vol C Tables 4.2.6.8 and 6.1.1.4'
Br Br -0.6763 1.2805 'International Tables Vol C Tables 4.2.6.8 and 6.1.1.4'
Pd Pd 0.1215 3.9337 'International Tables Vol C Tables 4.2.6.8 and 6.1.1.4'
I I -0.3257 6.8362 'International Tables Vol C Tables 4.2.6.8 and 6.1.1.4'

loop_
_geom_angle_atom_site_label_1
_geom_angle_atom_site_label_2
_geom_angle_atom_site_label_3
_geom_angle
N1 C1 N2 108(2)
N1 C1 Pd1 127.3(19)
N2 C1 Pd1 124.8(19)
C3 C2 N1 108(2)
C3 C2 H2 126.0
N1 C2 H2 126.0
C2 C3 N2 106(3)
C2 C3 H3 127.2
N2 C3 H3 127.2
N1 C5 C6 114.7(16)
N1 C5 H5A 108.6
C6 C5 H5A 108.6
N1 C5 H5B 108.6
C6 C5 H5B 108.6
H5A C5 H5B 107.6
C5 C6 C7 110.7(17)
C5 C6 H6A 109.5
C7 C6 H6A 109.5
C5 C6 H6B 109.5
C7 C6 H6B 109.5
H6A C6 H6B 108.1
C8 C7 C6 116(2)
C8 C7 H7A 108.4
C6 C7 H7A 108.4
C8 C7 H7B 108.4
C6 C7 H7B 108.4
H7A C7 H7B 107.4
C14 C9 N2 124(2)
C14 C9 C10 118(3)
N2 C9 C10 118(3)
C11 C10 C9 118(3)
C11 C10 H10 120.8
C9 C10 H10 120.8
C12 C11 C10 118(3)
C12 C11 H11 121.2
C10 C11 H11 121.2
C13 C12 C11 128(4)
C13 C12 Br1 118(3)
C11 C12 Br1 114(3)
C12 C13 C14 113(3)
C12 C13 H13 123.3
C14 C13 H13 123.3
C9 C14 C13 125(3)
C9 C14 H14 117.7
C13 C14 H14 117.7
N3 C15 N4 106(2)
N3 C15 Pd1 129.2(19)
N4 C15 Pd1 125(2)
C17 C16 N4 109(2)
C17 C16 H16 125.6
N4 C16 H16 125.6
C16 C17 N3 105(2)
C16 C17 H17 127.7
N3 C17 H17 127.7
N3 C18 C19 113.9(17)
N3 C18 H18A 108.8
C19 C18 H18A 108.8
N3 C18 H18B 108.8
C19 C18 H18B 108.8
H18A C18 H18B 107.7
C20 C19 C18 113.9(19)
C20 C19 H19A 108.8
C18 C19 H19A 108.8
C20 C19 H19B 108.8
C18 C19 H19B 108.8
H19A C19 H19B 107.7
C19 C20 C21 113(2)
C19 C20 H20A 109.0
C21 C20 H20A 109.0
C19 C20 H20B 109.0
C21 C20 H20B 109.0
H20A C20 H20B 107.8
C20 C21 H21A 109.5
C20 C21 H21B 109.5
H21A C21 H21B 109.5
C20 C21 H21C 109.5
H21A C21 H21C 109.5
H21B C21 H21C 109.5
C27 C22 N4 115(3)
C27 C22 C23 120(3)
N4 C22 C23 125(3)
C24 C23 C22 122(3)
C24 C23 H23 119.0
C22 C23 H23 119.0
C23 C24 C25 117(3)
C23 C24 H24 121.7
C25 C24 H24 121.7
C24 C25 C26 126(4)
C24 C25 Br2 116(4)
C26 C25 Br2 118(3)
C25 C26 C27 115(4)
C25 C26 H26 122.3
C27 C26 H26 122.3
C22 C27 C26 120(3)
C22 C27 H27 119.9
C26 C27 H27 119.9
N6 C28 N5 101(2)
N6 C28 Pd2 130(2)
N5 C28 Pd2 130(2)
C30 C29 N5 107(2)
C30 C29 H29 126.4
N5 C29 H29 126.4
C29 C30 N6 104(3)
C29 C30 H30 127.8
N6 C30 H30 127.8
N5 C31 C32 113.9(17)
N5 C31 H31A 108.8
C32 C31 H31A 108.8
N5 C31 H31B 108.8
C32 C31 H31B 108.8
H31A C31 H31B 107.7
C31 C32 C33 109.2(18)
C31 C32 C33' 110(3)
C33 C32 C33' 30(4)
C31 C32 H32A 109.8
C33 C32 H32A 109.8
C33' C32 H32A 81.9
C31 C32 H32B 109.8
C33 C32 H32B 109.8
C33' C32 H32B 132.0
H32A C32 H32B 108.3
C34 C33 C32 114(2)
C34 C33 H33A 108.8
C32 C33 H33A 108.8
C34 C33 H33B 108.8
C32 C33 H33B 108.8
H33A C33 H33B 107.7
C33 C34 H34A 109.5
C33 C34 H34B 109.5
H34A C34 H34B 109.5
C33 C34 H34C 109.5
H34A C34 H34C 109.5
H34B C34 H34C 109.5
C34' C33' C32 111(3)
C34' C33' H33C 109.3
C32 C33' H33C 109.3
C34' C33' H33D 109.3
C32 C33' H33D 109.3
H33C C33' H33D 108.0
C33' C34' H34D 109.5
C33' C34' H34E 109.5
H34D C34' H34E 109.5
C33' C34' H34F 109.5
H34D C34' H34F 109.5
H34E C34' H34F 109.5
C36 C35 C40 120.0
C36 C35 N6 118.1(14)
C40 C35 N6 121.9(14)
C35 C36 C37 120.0
C35 C36 H36 120.0
C37 C36 H36 120.0
C38 C37 C36 120.0
C38 C37 H37 120.0
C36 C37 H37 120.0
C39 C38 C37 120.0
C39 C38 Br3 118.7(10)
C37 C38 Br3 121.3(10)
C38 C39 C40 120.0
C38 C39 H39 120.0
C40 C39 H39 120.0
C39 C40 C35 120.0
C39 C40 H40 120.0
C35 C40 H40 120.0
N7 C41 N8 105.9(17)
N7 C41 Pd2 128.7(16)
N8 C41 Pd2 125.5(15)
C43 C42 N7 107.0(19)
C43 C42 H42 126.5
N7 C42 H42 126.5
C42 C43 N8 109(2)
C42 C43 H43 125.4
N8 C43 H43 125.4
N7 C44 C45 107.5(17)
N7 C44 H44A 110.2
C45 C44 H44A 110.2
N7 C44 H44B 110.2
C45 C44 H44B 110.2
H44A C44 H44B 108.5
C46 C45 C44 120(2)
C46 C45 H45A 107.3
C44 C45 H45A 107.3
C46 C45 H45B 107.3
C44 C45 H45B 107.3
H45A C45 H45B 106.9
C45 C46 C47 119(2)
C45 C46 H46A 107.5
C47 C46 H46A 107.5
C45 C46 H46B 107.5
C47 C46 H46B 107.5
H46A C46 H46B 107.0
C46 C47 H47A 109.5
C46 C47 H47B 109.5
H47A C47 H47B 109.5
C46 C47 H47C 109.5
H47A C47 H47C 109.5
H47B C47 H47C 109.5
C49 C48 C53 120.0
C49 C48 N8 120.3(13)
C53 C48 N8 119.7(13)
C48 C49 C50 120.0
C48 C49 H49 120.0
C50 C49 H49 120.0
C51 C50 C49 120.0
C51 C50 H50 120.0
C49 C50 H50 120.0
C50 C51 C52 120.0
C50 C51 Br4 121.3(9)
C52 C51 Br4 118.7(9)
C53 C52 C51 120.0
C53 C52 H52 120.0
C51 C52 H52 120.0
C52 C53 C48 120.0
C52 C53 H53 120.0
C48 C53 H53 120.0
N10 C54 N9 103.2(17)
N10 C54 Pd3 130(3)
N9 C54 Pd3 127(3)
N10 C54 Pd3' 133(2)
N9 C54 Pd3' 123(2)
Pd3 C54 Pd3' 3(2)
N9 C55 C56 101(3)
N9 C55 H55 129.2
C56 C55 H55 129.3
C55 C56 N10 109(4)
C55 C56 H56 125.5
N10 C56 H56 125.5
N9 C57 C58 110.7(19)
N9 C57 C58' 114(2)
C58 C57 C58' 20(2)
N9 C57 H57A 109.5
C58 C57 H57A 109.5
C58' C57 H57A 123.0
N9 C57 H57B 109.5
C58 C57 H57B 109.5
C58' C57 H57B 89.9
H57A C57 H57B 108.1
C59 C58 C57 110(2)
C59 C58 H58A 109.7
C57 C58 H58A 109.7
C59 C58 H58B 109.7
C57 C58 H58B 109.7
H58A C58 H58B 108.2
C60 C59 C58 116(2)
C60 C59 H59A 108.3
C58 C59 H59A 108.3
C60 C59 H59B 108.3
C58 C59 H59B 108.3
H59A C59 H59B 107.4
C59 C60 H60A 109.5
C59 C60 H60B 109.5
H60A C60 H60B 109.5
C59 C60 H60C 109.5
H60A C60 H60C 109.5
H60B C60 H60C 109.5
C59' C58' C57 128(4)
C59' C58' H58C 105.3
C57 C58' H58C 105.3
C59' C58' H58D 105.4
C57 C58' H58D 105.4
H58C C58' H58D 106.0
C58' C59' C60' 118(3)
C58' C59' H59C 107.9
C60' C59' H59C 107.9
C58' C59' H59D 107.8
C60' C59' H59D 107.9
H59C C59' H59D 107.2
C59' C60' H60D 109.5
C59' C60' H60E 109.5
H60D C60' H60E 109.5
C59' C60' H60F 109.5
H60D C60' H60F 109.5
H60E C60' H60F 109.5
C62 C61 C66 120.0
C62 C61 N10 120(2)
C66 C61 N10 120(2)
C61 C62 C63 120.0
C61 C62 H62 120.0
C63 C62 H62 120.0
C62 C63 C64 120.0
C62 C63 H63 120.0
C64 C63 H63 120.0
C63 C64 C65 120.0
C63 C64 Br5 119.5(18)
C65 C64 Br5 120.5(18)
C66 C65 C64 120.0
C66 C65 H65 120.0
C64 C65 H65 120.0
C65 C66 C61 120.0
C65 C66 H66 120.0
C61 C66 H66 120.0
N11 C67 N12 99.8(17)
N11 C67 Pd3 133(3)
N12 C67 Pd3 128(3)
N11 C67 Pd3' 136(2)
N12 C67 Pd3' 124(2)
Pd3 C67 Pd3' 4(2)
C69 C68 N11 100(3)
C69 C68 H68 129.8
N11 C68 H68 129.8
C68 C69 N12 111(3)
C68 C69 H69 124.6
N12 C69 H69 124.6
N11 C70 C71' 117(2)
N11 C70 C71 113(2)
C71' C70 C71 27(3)
N11 C70 H70A 108.9
C71' C70 H70A 126.2
C71 C70 H70A 108.9
N11 C70 H70B 108.9
C71' C70 H70B 82.9
C71 C70 H70B 108.9
H70A C70 H70B 107.7
C70 C71 C72 112(3)
C70 C71 H71A 109.2
C72 C71 H71A 109.2
C70 C71 H71B 109.2
C72 C71 H71B 109.2
H71A C71 H71B 107.9
C73 C72 C71 112(2)
C73 C72 H72A 109.3
C71 C72 H72A 109.3
C73 C72 H72B 109.3
C71 C72 H72B 109.3
H72A C72 H72B 108.0
C72 C73 H73A 109.5
C72 C73 H73B 109.5
H73A C73 H73B 109.5
C72 C73 H73C 109.5
H73A C73 H73C 109.5
H73B C73 H73C 109.5
C70 C71' C72' 112(3)
C70 C71' H71C 109.3
C72' C71' H71C 109.3
C70 C71' H71D 109.3
C72' C71' H71D 109.3
H71C C71' H71D 107.9
C73' C72' C71' 107(3)
C73' C72' H72C 110.2
C71' C72' H72C 110.2
C73' C72' H72D 110.2
C71' C72' H72D 110.2
H72C C72' H72D 108.5
C72' C73' H73D 109.5
C72' C73' H73E 109.5
H73D C73' H73E 109.5
C72' C73' H73F 109.5
H73D C73' H73F 109.5
H73E C73' H73F 109.5
C75 C74 C79 120.0
C75 C74 N12 119.5(15)
C79 C74 N12 120.4(15)
C74 C75 C76 120.0
C74 C75 H75 120.0
C76 C75 H75 120.0
C77 C76 C75 120.0
C77 C76 H76 120.0
C75 C76 H76 120.0
C76 C77 C78 120.0
C76 C77 Br6 120.7(14)
C78 C77 Br6 119.3(14)
C79 C78 C77 120.0
C79 C78 H78 120.0
C77 C78 H78 120.0
C78 C79 C74 120.0
C78 C79 H79 120.0
C74 C79 H79 120.0
Cl6 C81 Cl5 107(2)
Cl6 C81 Cl4 111(2)
Cl5 C81 Cl4 113(2)
Cl6 C81 H81 108.5
Cl5 C81 H81 108.5
Cl4 C81 H81 108.5
Cl7 C82 Cl8 114(3)
Cl7 C82 Cl9 111(2)
Cl8 C82 Cl9 113(2)
Cl7 C82 H82 105.6
Cl8 C82 H82 105.6
Cl9 C82 H82 105.6
C1 N1 C2 108(2)
C1 N1 C5 127(2)
C2 N1 C5 125(2)
C1 N2 C3 110(2)
C1 N2 C9 127(2)
C3 N2 C9 122(2)
C15 N3 C17 112(2)
C15 N3 C18 125.3(19)
C17 N3 C18 123(2)
C15 N4 C16 109(3)
C15 N4 C22 127(2)
C16 N4 C22 123(2)
C28 N5 C29 111(2)
C28 N5 C31 124(2)
C29 N5 C31 124(2)
C28 N6 C30 116(3)
C28 N6 C35 125(2)
C30 N6 C35 119(3)
C41 N7 C42 109.7(19)
C41 N7 C44 127.2(18)
C42 N7 C44 123.0(19)
C41 N8 C48 129.6(16)
C41 N8 C43 108.2(19)
C48 N8 C43 122.1(18)
C55 N9 C54 120(3)
C55 N9 C57 112(3)
C54 N9 C57 128(2)
C54 N10 C61 127(2)
C54 N10 C56 107(3)
C61 N10 C56 126(3)
C67 N11 C68 120(3)
C67 N11 C70 121(3)
C68 N11 C70 118(3)
C74 N12 C67 127.7(19)
C74 N12 C69 125(3)
C67 N12 C69 107(3)
Cl3 C80 Cl2 108(2)
Cl3 C80 Cl1 110(2)
Cl2 C80 Cl1 110(3)
Cl3 C80 H80 109.5
Cl2 C80 H80 109.5
Cl1 C80 H80 109.5
Cl3' C80' Cl2' 111.7(16)
Cl3' C80' Cl1' 112.1(17)
Cl2' C80' Cl1' 112.6(17)
Cl3' C80' H80' 106.6
Cl2' C80' H80' 106.6
Cl1' C80' H80' 106.6
C15 Pd1 C1 91.5(9)
C15 Pd1 I2 178.6(8)
C1 Pd1 I2 87.4(6)
C15 Pd1 I1 88.7(7)
C1 Pd1 I1 178.1(7)
I2 Pd1 I1 92.43(8)
C28 Pd2 C41 89.5(8)
C28 Pd2 I4 87.2(6)
C41 Pd2 I4 174.8(6)
C28 Pd2 I3 176.8(9)
C41 Pd2 I3 88.9(6)
I4 Pd2 I3 94.54(7)
C54 Pd3 C67 92.3(13)
C54 Pd3 I5 94.2(11)
C67 Pd3 I5 156(3)
C54 Pd3 I6 146(3)
C67 Pd3 I6 96.0(15)
I5 Pd3 I6 91.3(8)
C67 Pd3' C54 91.2(10)
C67 Pd3' I5' 174.6(12)
C54 Pd3' I5' 89.1(7)
C67 Pd3' I6' 85.3(8)
C54 Pd3' I6' 172.5(11)
I5' Pd3' I6' 93.77(15)
C7 C8 H8A 109.5
C7 C8 H8B 109.5
H8A C8 H8B 109.5
C7 C8 H8C 109.5
H8A C8 H8C 109.5
H8B C8 H8C 109.5

loop_
_geom_bond_atom_site_label_1
_geom_bond_atom_site_label_2
_geom_bond_distance
C1 N1 1.28(3)
C1 N2 1.31(3)
C1 Pd1 2.07(2)
C2 C3 1.29(4)
C2 N1 1.39(3)
C2 H2 0.9300
C3 N2 1.36(3)
C3 H3 0.9300
C5 N1 1.466(17)
C5 C6 1.516(17)
C5 H5A 0.9700
C5 H5B 0.9700
C6 C7 1.517(18)
C6 H6A 0.9700
C6 H6B 0.9700
C7 C8 1.493(14)
C7 H7A 0.9700
C7 H7B 0.9700
C9 C14 1.35(4)
C9 N2 1.41(4)
C9 C10 1.47(4)
C10 C11 1.40(4)
C10 H10 0.9300
C11 C12 1.39(5)
C11 H11 0.9300
C12 C13 1.33(5)
C12 Br1 1.99(4)
C13 C14 1.44(4)
C13 H13 0.9300
C14 H14 0.9300
C15 N3 1.30(3)
C15 N4 1.36(3)
C15 Pd1 2.02(2)
C16 C17 1.33(4)
C16 N4 1.36(3)
C16 H16 0.9300
C17 N3 1.41(3)
C17 H17 0.9300
C18 N3 1.464(17)
C18 C19 1.517(18)
C18 H18A 0.9700
C18 H18B 0.9700
C19 C20 1.510(18)
C19 H19A 0.9700
C19 H19B 0.9700
C20 C21 1.513(19)
C20 H20A 0.9700
C20 H20B 0.9700
C21 H21A 0.9600
C21 H21B 0.9600
C21 H21C 0.9600
C22 C27 1.36(4)
C22 N4 1.38(4)
C22 C23 1.40(4)
C23 C24 1.36(4)
C23 H23 0.9300
C24 C25 1.37(5)
C24 H24 0.9300
C25 C26 1.37(5)
C25 Br2 2.00(4)
C26 C27 1.44(5)
C26 H26 0.9300
C27 H27 0.9300
C28 N6 1.33(4)
C28 N5 1.35(3)
C28 Pd2 1.98(3)
C29 C30 1.30(4)
C29 N5 1.42(3)
C29 H29 0.9300
C30 N6 1.38(3)
C30 H30 0.9300
C31 N5 1.484(17)
C31 C32 1.509(17)
C31 H31A 0.9700
C31 H31B 0.9700
C32 C33 1.528(19)
C32 C33' 1.53(2)
C32 H32A 0.9700
C32 H32B 0.9700
C33 C34 1.508(19)
C33 H33A 0.9700
C33 H33B 0.9700
C34 H34A 0.9600
C34 H34B 0.9600
C34 H34C 0.9600
C33' C34' 1.51(2)
C33' H33C 0.9700
C33' H33D 0.9700
C34' H34D 0.9600
C34' H34E 0.9600
C34' H34F 0.9600
C35 C36 1.3900
C35 C40 1.3900
C35 N6 1.45(3)
C36 C37 1.3900
C36 H36 0.9300
C37 C38 1.3900
C37 H37 0.9300
C38 C39 1.3900
C38 Br3 1.885(14)
C39 C40 1.3900
C39 H39 0.9300
C40 H40 0.9300
C41 N7 1.36(3)
C41 N8 1.36(3)
C41 Pd2 1.988(19)
C42 C43 1.29(3)
C42 N7 1.41(3)
C42 H42 0.9300
C43 N8 1.42(3)
C43 H43 0.9300
C44 N7 1.483(18)
C44 C45 1.504(18)
C44 H44A 0.9700
C44 H44B 0.9700
C45 C46 1.485(14)
C45 H45A 0.9700
C45 H45B 0.9700
C46 C47 1.492(15)
C46 H46A 0.9700
C46 H46B 0.9700
C47 H47A 0.9600
C47 H47B 0.9600
C47 H47C 0.9600
C48 C49 1.3900
C48 C53 1.3900
C48 N8 1.40(2)
C49 C50 1.3900
C49 H49 0.9300
C50 C51 1.3900
C50 H50 0.9300
C51 C52 1.3900
C51 Br4 1.874(12)
C52 C53 1.3900
C52 H52 0.9300
C53 H53 0.9300
C54 N10 1.31(3)
C54 N9 1.43(3)
C54 Pd3 1.91(2)
C54 Pd3' 1.934(17)
C55 N9 1.26(8)
C55 C56 1.40(8)
C55 H55 0.9300
C56 N10 1.50(4)
C56 H56 0.9300
C57 N9 1.466(18)
C57 C58 1.510(14)
C57 C58' 1.524(19)
C57 H57A 0.9700
C57 H57B 0.9700
C58 C59 1.507(14)
C58 H58A 0.9700
C58 H58B 0.9700
C59 C60 1.506(14)
C59 H59A 0.9700
C59 H59B 0.9700
C60 H60A 0.9600
C60 H60B 0.9600
C60 H60C 0.9600
C58' C59' 1.51(2)
C58' H58C 0.9700
C58' H58D 0.9700
C59' C60' 1.52(2)
C59' H59C 0.9700
C59' H59D 0.9700
C60' H60D 0.9600
C60' H60E 0.9600
C60' H60F 0.9600
C61 C62 1.3900
C61 C66 1.3900
C61 N10 1.41(3)
C62 C63 1.3900
C62 H62 0.9300
C63 C64 1.3900
C63 H63 0.9300
C64 C65 1.3900
C64 Br5 1.82(2)
C65 C66 1.3900
C65 H65 0.9300
C66 H66 0.9300
C67 N11 1.35(3)
C67 N12 1.45(3)
C67 Pd3 1.916(17)
C67 Pd3' 1.923(17)
C68 C69 1.35(5)
C68 N11 1.41(4)
C68 H68 0.9300
C69 N12 1.48(4)
C69 H69 0.9300
C70 N11 1.458(18)
C70 C71' 1.49(2)
C70 C71 1.51(2)
C70 H70A 0.9700
C70 H70B 0.9700
C71 C72 1.511(15)
C71 H71A 0.9700
C71 H71B 0.9700
C72 C73 1.508(15)
C72 H72A 0.9700
C72 H72B 0.9700
C73 H73A 0.9600
C73 H73B 0.9600
C73 H73C 0.9600
C71' C72' 1.52(2)
C71' H71C 0.9700
C71' H71D 0.9700
C72' C73' 1.51(2)
C72' H72C 0.9700
C72' H72D 0.9700
C73' H73D 0.9600
C73' H73E 0.9600
C73' H73F 0.9600
C74 C75 1.3900
C74 C79 1.3900
C74 N12 1.41(3)
C75 C76 1.3900
C75 H75 0.9300
C76 C77 1.3900
C76 H76 0.9300
C77 C78 1.3900
C77 Br6 1.825(19)
C78 C79 1.3900
C78 H78 0.9300
C79 H79 0.9300
C81 Cl6 1.62(4)
C81 Cl5 1.69(4)
C81 Cl4 1.76(4)
C81 H81 0.9800
C82 Cl7 1.65(3)
C82 Cl8 1.68(4)
C82 Cl9 1.78(4)
C82 H82 0.9800
C80 Cl3 1.72(2)
C80 Cl2 1.75(2)
C80 Cl1 1.76(2)
C80 H80 0.9800
C80' Cl3' 1.718(19)
C80' Cl2' 1.736(18)
C80' Cl1' 1.757(19)
C80' H80' 0.9800
Pd1 I2 2.613(2)
Pd1 I1 2.628(2)
Pd2 I4 2.627(2)
Pd2 I3 2.672(2)
I5 Pd3 2.60(2)
I6 Pd3 2.68(4)
I5' Pd3' 2.601(4)
I6' Pd3' 2.644(5)
C8 H8A 0.9600
C8 H8B 0.9600
C8 H8C 0.9600

loop_
_geom_torsion_atom_site_label_1
_geom_torsion_atom_site_label_2
_geom_torsion_atom_site_label_3
_geom_torsion_atom_site_label_4
_geom_torsion
N1 C2 C3 N2 4(3)
N1 C5 C6 C7 177(3)
C5 C6 C7 C8 -175(4)
C14 C9 C10 C11 5(4)
N2 C9 C10 C11 180(2)
C9 C10 C11 C12 -3(4)
C10 C11 C12 C13 0(5)
C10 C11 C12 Br1 -179(2)
C11 C12 C13 C14 0(4)
Br1 C12 C13 C14 179.3(16)
N2 C9 C14 C13 -179(2)
C10 C9 C14 C13 -4(3)
C12 C13 C14 C9 2(3)
N4 C16 C17 N3 2(3)
N3 C18 C19 C20 178(2)
C18 C19 C20 C21 -89(4)
C27 C22 C23 C24 2(4)
N4 C22 C23 C24 -177(2)
C22 C23 C24 C25 -4(4)
C23 C24 C25 C26 2(4)
C23 C24 C25 Br2 -177.0(18)
C24 C25 C26 C27 1(5)
Br2 C25 C26 C27 -180(2)
N4 C22 C27 C26 -179(2)
C23 C22 C27 C26 1(4)
C25 C26 C27 C22 -3(4)
N5 C29 C30 N6 2(2)
N5 C31 C32 C33 -167(3)
N5 C31 C32 C33' 161(4)
C31 C32 C33 C34 174(4)
C33' C32 C33 C34 -89(8)
C31 C32 C33' C34' 86(8)
C33 C32 C33' C34' -8(7)
C40 C35 C36 C37 0.0
N6 C35 C36 C37 177.7(16)
C35 C36 C37 C38 0.0
C36 C37 C38 C39 0.0
C36 C37 C38 Br3 179.6(10)
C37 C38 C39 C40 0.0
Br3 C38 C39 C40 -179.6(10)
C38 C39 C40 C35 0.0
C36 C35 C40 C39 0.0
N6 C35 C40 C39 -177.6(17)
N7 C42 C43 N8 1(3)
N7 C44 C45 C46 -171(2)
C44 C45 C46 C47 -67(4)
C53 C48 C49 C50 0.0
N8 C48 C49 C50 178.8(13)
C48 C49 C50 C51 0.0
C49 C50 C51 C52 0.0
C49 C50 C51 Br4 -179.0(10)
C50 C51 C52 C53 0.0
Br4 C51 C52 C53 179.0(10)
C51 C52 C53 C48 0.0
C49 C48 C53 C52 0.0
N8 C48 C53 C52 -178.8(13)
N9 C55 C56 N10 -2(6)
N9 C57 C58 C59 166(2)
C58' C57 C58 C59 61(7)
C57 C58 C59 C60 -75(5)
N9 C57 C58' C59' 151(5)
C58 C57 C58' C59' -125(11)
C57 C58' C59' C60' -143(6)
C66 C61 C62 C63 0.0
N10 C61 C62 C63 176(2)
C61 C62 C63 C64 0.0
C62 C63 C64 C65 0.0
C62 C63 C64 Br5 179.0(16)
C63 C64 C65 C66 0.0
Br5 C64 C65 C66 -178.9(16)
C64 C65 C66 C61 0.0
C62 C61 C66 C65 0.0
N10 C61 C66 C65 -176(2)
N11 C68 C69 N12 9(3)
N11 C70 C71 C72 144(4)
C71' C70 C71 C72 40(5)
C70 C71 C72 C73 -113(5)
N11 C70 C71' C72' -163(5)
C71 C70 C71' C72' -74(8)
C70 C71' C72' C73' -172(6)
C79 C74 C75 C76 0.0
N12 C74 C75 C76 175.9(19)
C74 C75 C76 C77 0.0
C75 C76 C77 C78 0.0
C75 C76 C77 Br6 -178.0(15)
C76 C77 C78 C79 0.0
Br6 C77 C78 C79 178.1(15)
C77 C78 C79 C74 0.0
C75 C74 C79 C78 0.0
N12 C74 C79 C78 -175.8(19)
N2 C1 N1 C2 -1(2)
Pd1 C1 N1 C2 -179.3(16)
N2 C1 N1 C5 179.5(18)
Pd1 C1 N1 C5 1(3)
C3 C2 N1 C1 -2(3)
C3 C2 N1 C5 178(2)
C6 C5 N1 C1 120(3)
C6 C5 N1 C2 -60(3)
N1 C1 N2 C3 3(2)
Pd1 C1 N2 C3 -178.4(14)
N1 C1 N2 C9 177.2(18)
Pd1 C1 N2 C9 -4(3)
C2 C3 N2 C1 -4(3)
C2 C3 N2 C9 -179(2)
C14 C9 N2 C1 -51(3)
C10 C9 N2 C1 135(2)
C14 C9 N2 C3 123(3)
C10 C9 N2 C3 -52(3)
N4 C15 N3 C17 -2(3)
Pd1 C15 N3 C17 177.9(19)
N4 C15 N3 C18 -179(2)
Pd1 C15 N3 C18 1(4)
C16 C17 N3 C15 0(3)
C16 C17 N3 C18 178(2)
C19 C18 N3 C15 120(3)
C19 C18 N3 C17 -57(3)
N3 C15 N4 C16 3(3)
Pd1 C15 N4 C16 -177.0(17)
N3 C15 N4 C22 176(2)
Pd1 C15 N4 C22 -3(4)
C17 C16 N4 C15 -3(3)
C17 C16 N4 C22 -177(2)
C27 C22 N4 C15 134(3)
C23 C22 N4 C15 -46(4)
C27 C22 N4 C16 -53(3)
C23 C22 N4 C16 127(3)
N6 C28 N5 C29 -3(2)
Pd2 C28 N5 C29 -178.5(15)
N6 C28 N5 C31 -173.4(17)
Pd2 C28 N5 C31 11(3)
C30 C29 N5 C28 0(3)
C30 C29 N5 C31 170.9(19)
C32 C31 N5 C28 109(3)
C32 C31 N5 C29 -61(3)
N5 C28 N6 C30 4(2)
Pd2 C28 N6 C30 -179.8(15)
N5 C28 N6 C35 179.0(17)
Pd2 C28 N6 C35 -5(3)
C29 C30 N6 C28 -4(3)
C29 C30 N6 C35 -179.5(18)
C36 C35 N6 C28 136.5(18)
C40 C35 N6 C28 -46(3)
C36 C35 N6 C30 -49(2)
C40 C35 N6 C30 128.7(17)
N8 C41 N7 C42 1(2)
Pd2 C41 N7 C42 -179.2(15)
N8 C41 N7 C44 -175(2)
Pd2 C41 N7 C44 5(3)
C43 C42 N7 C41 -1(3)
C43 C42 N7 C44 175(2)
C45 C44 N7 C41 118(2)
C45 C44 N7 C42 -57(3)
N7 C41 N8 C48 -177.7(19)
Pd2 C41 N8 C48 3(3)
N7 C41 N8 C43 -1(2)
Pd2 C41 N8 C43 179.6(14)
C49 C48 N8 C41 -47(3)
C53 C48 N8 C41 132(2)
C49 C48 N8 C43 136.6(17)
C53 C48 N8 C43 -45(2)
C42 C43 N8 C41 0(3)
C42 C43 N8 C48 177.3(19)
C56 C55 N9 C54 4(7)
C56 C55 N9 C57 -180(3)
N10 C54 N9 C55 -5(5)
Pd3 C54 N9 C55 180(5)
Pd3' C54 N9 C55 -180(5)
N10 C54 N9 C57 -180(2)
Pd3 C54 N9 C57 5(3)
Pd3' C54 N9 C57 5(3)
C58 C57 N9 C55 -64(5)
C58' C57 N9 C55 -42(5)
C58 C57 N9 C54 111(3)
C58' C57 N9 C54 133(3)
N9 C54 N10 C61 175(2)
Pd3 C54 N10 C61 -10(4)
Pd3' C54 N10 C61 -11(4)
N9 C54 N10 C56 3(2)
Pd3 C54 N10 C56 178.1(18)
Pd3' C54 N10 C56 177.1(18)
C62 C61 N10 C54 -39(3)
C66 C61 N10 C54 137(2)
C62 C61 N10 C56 132(2)
C66 C61 N10 C56 -52(3)
C55 C56 N10 C54 -1(4)
C55 C56 N10 C61 -173(4)
N12 C67 N11 C68 10(3)
Pd3 C67 N11 C68 -172(2)
Pd3' C67 N11 C68 -174(2)
N12 C67 N11 C70 179(2)
Pd3 C67 N11 C70 -3(4)
Pd3' C67 N11 C70 -5(4)
C69 C68 N11 C67 -12(4)
C69 C68 N11 C70 178(2)
C71' C70 N11 C67 136(4)
C71 C70 N11 C67 106(3)
C71' C70 N11 C68 -55(5)
C71 C70 N11 C68 -85(4)
C75 C74 N12 C67 -53(2)
C79 C74 N12 C67 123(2)
C75 C74 N12 C69 125.1(19)
C79 C74 N12 C69 -59(2)
N11 C67 N12 C74 175(2)
Pd3 C67 N12 C74 -3(3)
Pd3' C67 N12 C74 -1(3)
N11 C67 N12 C69 -3(2)
Pd3 C67 N12 C69 179(2)
Pd3' C67 N12 C69 -179.4(18)
C68 C69 N12 C74 178(2)
C68 C69 N12 C67 -4(3)
N3 C15 Pd1 C1 98(3)
N4 C15 Pd1 C1 -82(2)
N3 C15 Pd1 I2 135(32)
N4 C15 Pd1 I2 -46(34)
N3 C15 Pd1 I1 -80(2)
N4 C15 Pd1 I1 99(2)
N1 C1 Pd1 C15 97(2)
N2 C1 Pd1 C15 -80.8(19)
N1 C1 Pd1 I2 -81.7(19)
N2 C1 Pd1 I2 100.0(17)
N1 C1 Pd1 I1 -166(16)
N2 C1 Pd1 I1 16(19)
N6 C28 Pd2 C41 -82(2)
N5 C28 Pd2 C41 93(2)
N6 C28 Pd2 I4 102(2)
N5 C28 Pd2 I4 -83.1(19)
N6 C28 Pd2 I3 -21(13)
N5 C28 Pd2 I3 154(11)
N7 C41 Pd2 C28 97(2)
N8 C41 Pd2 C28 -83(2)
N7 C41 Pd2 I4 148(6)
N8 C41 Pd2 I4 -32(8)
N7 C41 Pd2 I3 -80.3(19)
N8 C41 Pd2 I3 99.6(18)
N10 C54 Pd3 C67 -76(3)
N9 C54 Pd3 C67 99(3)
Pd3' C54 Pd3 C67 92(8)
N10 C54 Pd3 I5 81(3)
N9 C54 Pd3 I5 -104(2)
Pd3' C54 Pd3 I5 -111(10)
N10 C54 Pd3 I6 -179.9(17)
N9 C54 Pd3 I6 -6(3)
Pd3' C54 Pd3 I6 -12(8)
N11 C67 Pd3 C54 102(3)
N12 C67 Pd3 C54 -80(3)
Pd3' C67 Pd3 C54 -102(17)
N11 C67 Pd3 I5 -3(6)
N12 C67 Pd3 I5 174(3)
Pd3' C67 Pd3 I5 152(17)
N11 C67 Pd3 I6 -110(3)
N12 C67 Pd3 I6 67(2)
Pd3' C67 Pd3 I6 45(15)
N11 C67 Pd3' C54 100(3)
N12 C67 Pd3' C54 -85(2)
Pd3 C67 Pd3' C54 74(15)
N11 C67 Pd3' I5' 7(11)
N12 C67 Pd3' I5' -178(7)
Pd3 C67 Pd3' I5' -19(16)
N11 C67 Pd3' I6' -73(3)
N12 C67 Pd3' I6' 102.1(19)
Pd3 C67 Pd3' I6' -99(16)
N10 C54 Pd3' C67 -71(3)
N9 C54 Pd3' C67 102(2)
Pd3 C54 Pd3' C67 -85(9)
N10 C54 Pd3' I5' 103(2)
N9 C54 Pd3' I5' -83.6(18)
Pd3 C54 Pd3' I5' 90(9)
N10 C54 Pd3' I6' -10(7)
N9 C54 Pd3' I6' 163(4)
Pd3 C54 Pd3' I6' -23(10)
